data_4061307
loop_
_publ_author_name
'Goto, Eri'
'Usuki, Miho'
'Takenaka, Hiroe'
'Sakai, Ken'
'Tanase, Tomoaki'

_publ_section_title
;
 Electron-Rich Diplatinum(0) Metallocryptate Promoting Novel Successive
 Encapsulation of Acidic Hydrides
;
_journal_coden_ASTM ORGND7
_journal_issue 25
_journal_name_full Organometallics
_journal_page_first 6042
_journal_page_last 6051
_journal_paper_doi 10.1021/om049548v
_journal_volume 23
_journal_year 2004
_chemical_formula_sum 'C117 H104 Cl6 F6 N8 Na O4 P7 Pd2'
_chemical_formula_weight 2465.47
_space_group_IT_number 2
_symmetry_cell_setting triclinic
_symmetry_Int_Tables_number 2
_symmetry_space_group_name_Hall '-P 1'
_symmetry_space_group_name_H-M 'P -1'
_cell_angle_alpha 70.81(1)
_cell_angle_beta 88.80(2)
_cell_angle_gamma 70.33(1)
_cell_formula_units_Z 2
_cell_length_a 15.366(1)
_cell_length_b 19.9417(4)
_cell_length_c 22.096(2)
_cell_measurement_temperature 153.2
_cell_volume 5990(1)
_exptl_crystal_density_diffrn 1.367
_cod_database_code 4061307

loop_
_symmetry_equiv_pos_as_xyz
x,y,z
-x,-y,-z

loop_
_atom_site_label
_atom_site_type_symbol
_atom_site_fract_x
_atom_site_fract_y
_atom_site_fract_z
_atom_site_U_iso_or_equiv
_atom_site_adp_type
_atom_site_occupancy
_atom_site_calc_flag
_atom_site_refinement_flags
_atom_site_disorder_assembly
_atom_site_disorder_group
Pd(1) Pd 0.1862(1) 0.19224(8) 0.36740(7) 0.0241(4) Uani 1.00 d . . .
Pd(2) Pd 0.3240(1) 0.57648(9) 0.16169(7) 0.0270(4) Uani 1.00 d . . .
Cl(1) Cl 0.7655(8) 0.3227(5) 0.5305(5) 0.152(4) Uani 1.00 d . . .
Cl(2) Cl 0.6146(9) 0.2720(6) 0.5796(8) 0.216(6) Uani 1.00 d . . .
Cl(3) Cl 0.4248(9) 0.0134(6) 0.8323(6) 0.193(5) Uani 1.00 d . . .
Cl(4) Cl 0.501(1) -0.1184(7) 0.9254(7) 0.276(8) Uani 1.00 d . . .
Cl(5) Cl 0.6967(7) 0.5079(5) 0.4036(4) 0.130(4) Uani 1.00 d . . .
Cl(6) Cl 0.3972(9) 0.3345(7) 0.6282(6) 0.199(5) Uani 1.00 d . . .
P(1) P 0.2844(3) 0.2068(3) 0.4379(2) 0.023(1) Uani 1.00 d . . .
P(2) P 0.2024(4) 0.6129(3) 0.2231(3) 0.032(2) Uani 1.00 d . . .
P(3) P 0.0494(3) 0.2990(3) 0.3311(2) 0.025(1) Uani 1.00 d . . .
P(4) P 0.2799(4) 0.5323(3) 0.0860(2) 0.025(1) Uani 1.00 d . . .
P(5) P 0.2677(4) 0.1668(3) 0.2809(2) 0.026(1) Uani 1.00 d . . .
P(6) P 0.4584(3) 0.4834(3) 0.2255(2) 0.022(1) Uani 1.00 d . . .
P(11) P 0.8397(5) 0.0535(4) 0.2028(3) 0.062(2) Uani 1.00 d . . .
Na(1) Na 0.2573(5) 0.3831(4) 0.2637(4) 0.028(2) Uani 1.00 d . . .
F(1) F 0.748(1) 0.1276(9) 0.180(1) 0.192(9) Uani 1.00 d . . .
F(2) F 0.842(1) 0.0621(10) 0.1330(7) 0.116(6) Uani 1.00 d . . .
F(3) F 0.782(1) 0.0015(8) 0.2100(7) 0.126(6) Uani 1.00 d . . .
F(4) F 0.8938(9) 0.1105(7) 0.1960(6) 0.075(5) Uani 1.00 d . . .
F(5) F 0.831(2) 0.047(1) 0.2731(8) 0.213(8) Uani 1.00 d . . .
F(6) F 0.932(2) -0.0132(9) 0.219(1) 0.242(10) Uani 1.00 d . . .
O(1) O 0.127(2) 0.278(1) 0.658(1) 0.044(8) Uiso 0.50 d P . .
O(2) O 0.019(2) 0.251(1) 0.631(1) 0.052(9) Uiso 0.50 d P . .
O(3) O 0.265(2) 0.148(2) 0.003(1) 0.059(9) Uiso 0.50 d P . .
O(4) O 0.338(1) 0.252(1) 0.9366(9) 0.117(8) Uiso 1.00 d . . .
O(5) O 0.119(2) 0.043(2) 0.112(1) 0.064(10) Uiso 0.50 d P . .
O(6) O 0.067(2) 0.087(2) -0.004(2) 0.09(1) Uiso 0.50 d P . .
O(7) O 0.270(3) 0.231(2) 0.759(2) 0.10(1) Uiso 0.50 d P . .
N(1) N 0.132(1) 0.0436(8) 0.4182(7) 0.034(5) Uiso 1.00 d . . .
N(2) N 0.369(1) 0.7277(9) 0.1105(8) 0.045(5) Uiso 1.00 d . . .
N(11) N 0.254(1) 0.3548(8) 0.3819(7) 0.026(4) Uiso 1.00 d . . .
N(12) N 0.225(1) 0.4794(8) 0.3161(7) 0.028(4) Uiso 1.00 d . . .
N(21) N 0.1025(9) 0.3891(7) 0.2295(6) 0.017(4) Uiso 1.00 d . . .
N(22) N 0.1734(10) 0.4597(8) 0.1564(7) 0.022(4) Uiso 1.00 d . . .
N(31) N 0.3620(10) 0.2616(8) 0.2545(7) 0.024(4) Uiso 1.00 d . . .
N(32) N 0.4206(10) 0.3569(8) 0.2410(7) 0.024(4) Uiso 1.00 d . . .
C(1) C 0.151(1) 0.098(1) 0.4046(9) 0.037(6) Uiso 1.00 d . . .
C(2) C 0.352(2) 0.672(1) 0.123(1) 0.052(7) Uiso 1.00 d . . .
C(11) C 0.106(1) -0.0215(10) 0.4334(8) 0.024(5) Uiso 1.00 d . . .
C(12) C 0.083(1) -0.039(1) 0.3828(9) 0.030(5) Uiso 1.00 d . . .
C(13) C 0.051(1) -0.099(1) 0.3981(10) 0.045(6) Uiso 1.00 d . . .
C(14) C 0.054(2) -0.143(1) 0.462(1) 0.052(7) Uiso 1.00 d . . .
C(15) C 0.078(1) -0.125(1) 0.5096(10) 0.042(6) Uiso 1.00 d . . .
C(16) C 0.108(1) -0.061(1) 0.4972(9) 0.035(6) Uiso 1.00 d . . .
C(17) C 0.085(1) 0.005(1) 0.3154(10) 0.047(6) Uiso 1.00 d . . .
C(18) C 0.134(1) -0.035(1) 0.5488(10) 0.042(6) Uiso 1.00 d . . .
C(21) C 0.379(2) 0.798(1) 0.103(1) 0.046(6) Uiso 1.00 d . . .
C(22) C 0.309(2) 0.865(1) 0.059(1) 0.060(7) Uiso 1.00 d . . .
C(23) C 0.316(2) 0.935(2) 0.048(1) 0.090(10) Uiso 1.00 d . . .
C(24) C 0.401(2) 0.935(2) 0.076(1) 0.10(1) Uiso 1.00 d . . .
C(25) C 0.465(2) 0.869(2) 0.124(1) 0.092(10) Uiso 1.00 d . . .
C(26) C 0.451(2) 0.802(1) 0.135(1) 0.075(9) Uiso 1.00 d . . .
C(27) C 0.226(2) 0.860(2) 0.024(1) 0.10(1) Uiso 1.00 d . . .
C(28) C 0.508(2) 0.726(2) 0.193(2) 0.13(1) Uiso 1.00 d . . .
C(31) C 0.259(1) 0.3016(9) 0.4410(8) 0.014(4) Uiso 1.00 d . . .
C(32) C 0.248(1) 0.323(1) 0.4954(9) 0.037(6) Uiso 1.00 d . . .
C(33) C 0.226(1) 0.394(1) 0.4955(10) 0.043(6) Uiso 1.00 d . . .
C(34) C 0.219(1) 0.448(1) 0.4346(10) 0.045(6) Uiso 1.00 d . . .
C(35) C 0.192(2) 0.531(1) 0.423(1) 0.051(7) Uiso 1.00 d . . .
C(36) C 0.191(1) 0.579(1) 0.3589(9) 0.036(6) Uiso 1.00 d . . .
C(37) C 0.204(1) 0.553(1) 0.3097(9) 0.033(6) Uiso 1.00 d . . .
C(38) C 0.233(1) 0.4302(10) 0.3792(8) 0.025(5) Uiso 1.00 d . . .
C(41) C 0.036(1) 0.3643(10) 0.2466(8) 0.025(5) Uiso 1.00 d . . .
C(42) C -0.048(1) 0.3887(10) 0.2036(8) 0.027(5) Uiso 1.00 d . . .
C(43) C -0.057(1) 0.438(1) 0.1426(9) 0.033(6) Uiso 1.00 d . . .
C(44) C 0.019(1) 0.4674(9) 0.1252(8) 0.018(5) Uiso 1.00 d . . .
C(45) C 0.017(1) 0.5224(10) 0.0665(9) 0.028(5) Uiso 1.00 d . . .
C(46) C 0.096(1) 0.5431(10) 0.0512(8) 0.027(5) Uiso 1.00 d . . .
C(47) C 0.174(1) 0.5091(9) 0.0980(8) 0.021(5) Uiso 1.00 d . . .
C(48) C 0.095(1) 0.4368(9) 0.1705(8) 0.017(5) Uiso 1.00 d . . .
C(51) C 0.371(1) 0.193(1) 0.2612(8) 0.028(5) Uiso 1.00 d . . .
C(52) C 0.455(1) 0.144(1) 0.2509(9) 0.036(6) Uiso 1.00 d . . .
C(53) C 0.532(1) 0.164(1) 0.2393(10) 0.041(6) Uiso 1.00 d . . .
C(54) C 0.524(1) 0.236(1) 0.2336(9) 0.028(5) Uiso 1.00 d . . .
C(55) C 0.599(1) 0.267(1) 0.2187(9) 0.033(6) Uiso 1.00 d . . .
C(56) C 0.579(1) 0.3413(9) 0.2169(8) 0.022(5) Uiso 1.00 d . . .
C(57) C 0.492(1) 0.3857(9) 0.2293(8) 0.017(5) Uiso 1.00 d . . .
C(58) C 0.440(1) 0.2812(9) 0.2442(8) 0.020(5) Uiso 1.00 d . . .
C(111) C 0.293(1) 0.1522(10) 0.5241(9) 0.028(5) Uiso 1.00 d . . .
C(112) C 0.222(1) 0.123(1) 0.5479(10) 0.041(6) Uiso 1.00 d . . .
C(113) C 0.226(1) 0.081(1) 0.6137(10) 0.042(6) Uiso 1.00 d . . .
C(114) C 0.302(1) 0.066(1) 0.6538(10) 0.044(6) Uiso 1.00 d . . .
C(115) C 0.372(2) 0.094(1) 0.6314(10) 0.047(6) Uiso 1.00 d . . .
C(116) C 0.367(1) 0.1384(10) 0.5687(8) 0.024(5) Uiso 1.00 d . . .
C(121) C 0.410(1) 0.1782(10) 0.4291(8) 0.023(5) Uiso 1.00 d . . .
C(122) C 0.451(2) 0.105(1) 0.432(1) 0.064(8) Uiso 1.00 d . . .
C(123) C 0.547(2) 0.071(1) 0.426(1) 0.080(9) Uiso 1.00 d . . .
C(124) C 0.596(2) 0.121(2) 0.411(1) 0.083(9) Uiso 1.00 d . . .
C(125) C 0.559(2) 0.194(1) 0.413(1) 0.074(8) Uiso 1.00 d . . .
C(126) C 0.459(2) 0.224(1) 0.417(1) 0.049(7) Uiso 1.00 d . . .
C(211) C 0.186(1) 0.701(1) 0.2343(10) 0.041(6) Uiso 1.00 d . . .
C(212) C 0.103(2) 0.760(2) 0.231(1) 0.088(9) Uiso 1.00 d . . .
C(213) C 0.094(2) 0.832(2) 0.234(1) 0.089(10) Uiso 1.00 d . . .
C(214) C 0.176(2) 0.842(1) 0.243(1) 0.062(8) Uiso 1.00 d . . .
C(215) C 0.263(3) 0.789(2) 0.251(2) 0.14(1) Uiso 1.00 d . . .
C(216) C 0.263(2) 0.719(2) 0.244(1) 0.10(1) Uiso 1.00 d . . .
C(221) C 0.083(1) 0.631(1) 0.1915(9) 0.031(5) Uiso 1.00 d . . .
C(222) C 0.055(2) 0.677(1) 0.127(1) 0.086(9) Uiso 1.00 d . . .
C(223) C -0.036(2) 0.694(1) 0.103(1) 0.065(8) Uiso 1.00 d . . .
C(224) C -0.096(2) 0.670(1) 0.133(1) 0.083(9) Uiso 1.00 d . . .
C(225) C -0.073(2) 0.625(2) 0.196(1) 0.10(1) Uiso 1.00 d . . .
C(226) C 0.021(2) 0.603(1) 0.226(1) 0.064(8) Uiso 1.00 d . . .
C(311) C -0.060(1) 0.2787(10) 0.3324(8) 0.025(5) Uiso 1.00 d . . .
C(312) C -0.138(1) 0.313(1) 0.3587(9) 0.034(6) Uiso 1.00 d . . .
C(313) C -0.221(1) 0.294(1) 0.3583(10) 0.043(6) Uiso 1.00 d . . .
C(314) C -0.215(1) 0.243(1) 0.3319(10) 0.042(6) Uiso 1.00 d . . .
C(315) C -0.144(1) 0.207(1) 0.3073(9) 0.035(6) Uiso 1.00 d . . .
C(316) C -0.061(1) 0.2229(10) 0.3079(8) 0.026(5) Uiso 1.00 d . . .
C(321) C 0.018(1) 0.3659(9) 0.3727(8) 0.015(4) Uiso 1.00 d . . .
C(322) C -0.022(1) 0.445(1) 0.3431(9) 0.033(6) Uiso 1.00 d . . .
C(323) C -0.050(2) 0.495(1) 0.376(1) 0.053(7) Uiso 1.00 d . . .
C(324) C -0.040(2) 0.466(1) 0.441(1) 0.082(9) Uiso 1.00 d . . .
C(325) C -0.003(2) 0.384(2) 0.479(1) 0.089(10) Uiso 1.00 d . . .
C(326) C 0.032(1) 0.337(1) 0.4390(10) 0.041(6) Uiso 1.00 d . . .
C(411) C 0.251(1) 0.5988(9) 0.0033(8) 0.016(5) Uiso 1.00 d . . .
C(412) C 0.223(1) 0.677(1) -0.0091(9) 0.029(5) Uiso 1.00 d . . .
C(413) C 0.200(1) 0.728(1) -0.0712(9) 0.038(6) Uiso 1.00 d . . .
C(414) C 0.207(1) 0.702(1) -0.1215(9) 0.036(6) Uiso 1.00 d . . .
C(415) C 0.237(1) 0.628(1) -0.1136(9) 0.031(5) Uiso 1.00 d . . .
C(416) C 0.261(1) 0.5746(9) -0.0490(8) 0.019(5) Uiso 1.00 d . . .
C(421) C 0.357(1) 0.4467(9) 0.0727(8) 0.021(5) Uiso 1.00 d . . .
C(422) C 0.447(1) 0.445(1) 0.0624(9) 0.039(6) Uiso 1.00 d . . .
C(423) C 0.509(2) 0.382(1) 0.0511(10) 0.047(6) Uiso 1.00 d . . .
C(424) C 0.492(2) 0.325(1) 0.048(1) 0.050(7) Uiso 1.00 d . . .
C(425) C 0.396(2) 0.328(1) 0.058(1) 0.053(7) Uiso 1.00 d . . .
C(426) C 0.337(1) 0.390(1) 0.0706(9) 0.031(5) Uiso 1.00 d . . .
C(511) C 0.309(1) 0.0646(10) 0.2901(9) 0.026(5) Uiso 1.00 d . . .
C(512) C 0.334(1) 0.011(1) 0.3476(9) 0.032(5) Uiso 1.00 d . . .
C(513) C 0.370(1) -0.067(1) 0.3560(10) 0.044(6) Uiso 1.00 d . . .
C(514) C 0.376(1) -0.084(1) 0.301(1) 0.047(6) Uiso 1.00 d . . .
C(515) C 0.352(2) -0.037(1) 0.245(1) 0.054(7) Uiso 1.00 d . . .
C(516) C 0.316(1) 0.041(1) 0.2361(9) 0.039(6) Uiso 1.00 d . . .
C(521) C 0.198(1) 0.2112(10) 0.2033(9) 0.028(5) Uiso 1.00 d . . .
C(522) C 0.120(1) 0.189(1) 0.2001(9) 0.036(6) Uiso 1.00 d . . .
C(523) C 0.058(2) 0.223(1) 0.142(1) 0.056(7) Uiso 1.00 d . . .
C(524) C 0.073(2) 0.275(1) 0.091(1) 0.047(6) Uiso 1.00 d . . .
C(525) C 0.152(2) 0.291(1) 0.093(1) 0.083(9) Uiso 1.00 d . . .
C(526) C 0.213(1) 0.264(1) 0.1505(10) 0.043(6) Uiso 1.00 d . . .
C(611) C 0.566(1) 0.5053(9) 0.2040(8) 0.016(5) Uiso 1.00 d . . .
C(612) C 0.640(1) 0.480(1) 0.2499(9) 0.031(5) Uiso 1.00 d . . .
C(613) C 0.724(1) 0.500(1) 0.2326(10) 0.042(6) Uiso 1.00 d . . .
C(614) C 0.722(1) 0.543(1) 0.172(1) 0.046(6) Uiso 1.00 d . . .
C(615) C 0.646(1) 0.567(1) 0.1250(9) 0.037(6) Uiso 1.00 d . . .
C(616) C 0.568(1) 0.5455(10) 0.1417(8) 0.024(5) Uiso 1.00 d . . .
C(621) C 0.463(1) 0.4705(9) 0.3093(8) 0.020(5) Uiso 1.00 d . . .
C(622) C 0.440(1) 0.529(1) 0.332(1) 0.049(7) Uiso 1.00 d . . .
C(623) C 0.438(2) 0.524(2) 0.399(1) 0.092(10) Uiso 1.00 d . . .
C(624) C 0.459(2) 0.456(1) 0.444(1) 0.072(8) Uiso 1.00 d . . .
C(625) C 0.485(2) 0.395(2) 0.429(2) 0.11(1) Uiso 1.00 d . . .
C(626) C 0.486(2) 0.401(1) 0.360(1) 0.086(9) Uiso 1.00 d . . .
C(701) C 0.733(3) 0.243(2) 0.573(2) 0.15(1) Uiso 1.00 d . . .
C(702) C 0.385(3) -0.041(2) 0.886(2) 0.17(2) Uiso 1.00 d . . .
C(703) C 0.655(3) 0.602(2) 0.345(2) 0.15(1) Uiso 1.00 d . . .
H(1) H 0.0265 -0.1103 0.3637 0.0500 Uiso 1.00 calc . . .
H(2) H 0.0393 -0.1893 0.4708 0.0659 Uiso 1.00 calc . . .
H(3) H 0.0708 -0.1542 0.5538 0.0457 Uiso 1.00 calc . . .
H(4) H 0.2637 0.9807 0.0282 0.0970 Uiso 1.00 calc . . .
H(5) H 0.4173 0.9779 0.0539 0.1427 Uiso 1.00 calc . . .
H(6) H 0.5157 0.8742 0.1450 0.1212 Uiso 1.00 calc . . .
H(7) H 0.1062 0.0457 0.3101 0.0516 Uiso 1.00 calc . . .
H(8) H 0.1204 -0.0256 0.2916 0.0516 Uiso 1.00 calc . . .
H(9) H 0.0208 0.0284 0.2925 0.0516 Uiso 1.00 calc . . .
H(10) H 0.1308 -0.0682 0.5931 0.0538 Uiso 1.00 calc . . .
H(11) H 0.1939 -0.0311 0.5489 0.0538 Uiso 1.00 calc . . .
H(12) H 0.0897 0.0154 0.5474 0.0538 Uiso 1.00 calc . . .
H(13) H 0.1668 0.8870 0.0431 0.1037 Uiso 1.00 calc . . .
H(14) H 0.2160 0.8847 -0.0185 0.1037 Uiso 1.00 calc . . .
H(15) H 0.2265 0.8098 0.0371 0.1037 Uiso 1.00 calc . . .
H(16) H 0.4686 0.7075 0.2311 0.1297 Uiso 1.00 calc . . .
H(17) H 0.5355 0.6783 0.1845 0.1297 Uiso 1.00 calc . . .
H(18) H 0.5589 0.7265 0.2199 0.1297 Uiso 1.00 calc . . .
H(19) H 0.2526 0.2855 0.5347 0.0493 Uiso 1.00 calc . . .
H(20) H 0.2195 0.4065 0.5332 0.0450 Uiso 1.00 calc . . .
H(21) H 0.1799 0.5498 0.4591 0.0612 Uiso 1.00 calc . . .
H(22) H 0.1782 0.6329 0.3516 0.0444 Uiso 1.00 calc . . .
H(23) H -0.0966 0.3679 0.2204 0.0346 Uiso 1.00 calc . . .
H(24) H -0.1102 0.4542 0.1096 0.0404 Uiso 1.00 calc . . .
H(25) H -0.0389 0.5446 0.0368 0.0327 Uiso 1.00 calc . . .
H(26) H 0.0972 0.5807 0.0097 0.0389 Uiso 1.00 calc . . .
H(27) H 0.4587 0.0930 0.2545 0.0466 Uiso 1.00 calc . . .
H(28) H 0.5895 0.1292 0.2318 0.0480 Uiso 1.00 calc . . .
H(29) H 0.6592 0.2378 0.2096 0.0429 Uiso 1.00 calc . . .
H(30) H 0.6263 0.3644 0.2071 0.0312 Uiso 1.00 calc . . .
H(31) H 0.1678 0.1361 0.5181 0.0460 Uiso 1.00 calc . . .
H(32) H 0.1804 0.0600 0.6285 0.0534 Uiso 1.00 calc . . .
H(33) H 0.3020 0.0393 0.7017 0.0635 Uiso 1.00 calc . . .
H(34) H 0.4257 0.0817 0.6586 0.0553 Uiso 1.00 calc . . .
H(35) H 0.4130 0.1634 0.5520 0.0262 Uiso 1.00 calc . . .
H(36) H 0.4156 0.0693 0.4386 0.0802 Uiso 1.00 calc . . .
H(37) H 0.5827 0.0187 0.4334 0.0984 Uiso 1.00 calc . . .
H(38) H 0.6542 0.1063 0.3920 0.0849 Uiso 1.00 calc . . .
H(39) H 0.6023 0.2220 0.4126 0.0863 Uiso 1.00 calc . . .
H(40) H 0.4265 0.2787 0.4093 0.0679 Uiso 1.00 calc . . .
H(41) H 0.0506 0.7511 0.2195 0.0948 Uiso 1.00 calc . . .
H(42) H 0.0382 0.8650 0.2359 0.1030 Uiso 1.00 calc . . .
H(43) H 0.1681 0.8918 0.2419 0.0768 Uiso 1.00 calc . . .
H(44) H 0.3173 0.7958 0.2609 0.1676 Uiso 1.00 calc . . .
H(45) H 0.3253 0.6811 0.2439 0.0989 Uiso 1.00 calc . . .
H(46) H 0.1029 0.6875 0.1016 0.1029 Uiso 1.00 calc . . .
H(47) H -0.0541 0.7324 0.0578 0.0770 Uiso 1.00 calc . . .
H(48) H -0.1588 0.6855 0.1131 0.0947 Uiso 1.00 calc . . .
H(49) H -0.1171 0.6048 0.2194 0.1215 Uiso 1.00 calc . . .
H(50) H 0.0386 0.5686 0.2707 0.0769 Uiso 1.00 calc . . .
H(51) H -0.1359 0.3521 0.3767 0.0424 Uiso 1.00 calc . . .
H(52) H -0.2761 0.3176 0.3782 0.0551 Uiso 1.00 calc . . .
H(53) H -0.2698 0.2296 0.3312 0.0531 Uiso 1.00 calc . . .
H(54) H -0.1461 0.1690 0.2873 0.0456 Uiso 1.00 calc . . .
H(55) H -0.0032 0.1942 0.2927 0.0281 Uiso 1.00 calc . . .
H(56) H -0.0275 0.4645 0.2973 0.0464 Uiso 1.00 calc . . .
H(57) H -0.0715 0.5473 0.3557 0.0714 Uiso 1.00 calc . . .
H(58) H -0.0557 0.5008 0.4654 0.0909 Uiso 1.00 calc . . .
H(59) H -0.0066 0.3608 0.5236 0.1027 Uiso 1.00 calc . . .
H(60) H 0.0700 0.2831 0.4604 0.0559 Uiso 1.00 calc . . .
H(61) H 0.2208 0.6944 0.0271 0.0327 Uiso 1.00 calc . . .
H(62) H 0.1767 0.7826 -0.0798 0.0469 Uiso 1.00 calc . . .
H(63) H 0.1860 0.7406 -0.1652 0.0437 Uiso 1.00 calc . . .
H(64) H 0.2450 0.6109 -0.1507 0.0355 Uiso 1.00 calc . . .
H(65) H 0.2837 0.5200 -0.0423 0.0226 Uiso 1.00 calc . . .
H(66) H 0.4651 0.4882 0.0618 0.0547 Uiso 1.00 calc . . .
H(67) H 0.5723 0.3807 0.0451 0.0632 Uiso 1.00 calc . . .
H(68) H 0.5393 0.2802 0.0413 0.0595 Uiso 1.00 calc . . .
H(69) H 0.3754 0.2860 0.0566 0.0615 Uiso 1.00 calc . . .
H(70) H 0.2724 0.3910 0.0781 0.0398 Uiso 1.00 calc . . .
H(71) H 0.3246 0.0285 0.3849 0.0416 Uiso 1.00 calc . . .
H(72) H 0.3891 -0.1055 0.4006 0.0583 Uiso 1.00 calc . . .
H(73) H 0.4018 -0.1383 0.3086 0.0598 Uiso 1.00 calc . . .
H(74) H 0.3549 -0.0534 0.2069 0.0705 Uiso 1.00 calc . . .
H(75) H 0.2951 0.0800 0.1937 0.0471 Uiso 1.00 calc . . .
H(76) H 0.1088 0.1499 0.2367 0.0484 Uiso 1.00 calc . . .
H(77) H 0.0030 0.2102 0.1403 0.0714 Uiso 1.00 calc . . .
H(78) H 0.0324 0.2994 0.0506 0.0511 Uiso 1.00 calc . . .
H(79) H 0.1703 0.3237 0.0558 0.1007 Uiso 1.00 calc . . .
H(80) H 0.2661 0.2812 0.1517 0.0541 Uiso 1.00 calc . . .
H(81) H 0.6356 0.4521 0.2957 0.0445 Uiso 1.00 calc . . .
H(82) H 0.7781 0.4818 0.2636 0.0425 Uiso 1.00 calc . . .
H(83) H 0.7746 0.5603 0.1564 0.0603 Uiso 1.00 calc . . .
H(84) H 0.6466 0.5976 0.0794 0.0513 Uiso 1.00 calc . . .
H(85) H 0.5167 0.5598 0.1093 0.0303 Uiso 1.00 calc . . .
H(86) H 0.4351 0.5792 0.2992 0.0597 Uiso 1.00 calc . . .
H(87) H 0.4177 0.5694 0.4105 0.1120 Uiso 1.00 calc . . .
H(88) H 0.4518 0.4512 0.4872 0.0775 Uiso 1.00 calc . . .
H(89) H 0.5082 0.3411 0.4626 0.1413 Uiso 1.00 calc . . .
H(90) H 0.5042 0.3565 0.3475 0.1060 Uiso 1.00 calc . . .

loop_
_atom_site_aniso_label
_atom_site_aniso_U_11
_atom_site_aniso_U_22
_atom_site_aniso_U_33
_atom_site_aniso_U_12
_atom_site_aniso_U_13
_atom_site_aniso_U_23
Pd(1) 0.0149(8) 0.0255(8) 0.0286(9) -0.0068(6) -0.0031(7) -0.0048(7)
Pd(2) 0.0247(9) 0.0242(8) 0.0254(9) -0.0040(7) -0.0100(7) -0.0038(7)
Cl(1) 0.22(1) 0.140(7) 0.125(8) -0.082(7) 0.006(7) -0.058(6)
Cl(2) 0.13(1) 0.102(8) 0.35(2) 0.013(7) -0.04(1) -0.042(10)
Cl(3) 0.22(1) 0.207(8) 0.21(1) -0.148(6) 0.001(9) -0.073(8)
Cl(4) 0.44(3) 0.124(9) 0.22(1) -0.02(1) -0.01(1) -0.083(9)
Cl(5) 0.130(8) 0.148(7) 0.116(7) -0.046(6) -0.017(6) -0.049(6)
Cl(6) 0.15(1) 0.22(1) 0.22(1) -0.008(9) -0.058(8) -0.117(9)
P(1) 0.013(3) 0.019(3) 0.031(3) -0.006(2) -0.007(2) -0.001(2)
P(2) 0.033(3) 0.016(3) 0.035(3) 0.000(2) -0.010(3) -0.004(2)
P(3) 0.015(3) 0.031(3) 0.028(3) -0.008(2) 0.001(2) -0.008(2)
P(4) 0.024(3) 0.027(3) 0.023(3) -0.010(2) -0.006(2) -0.005(2)
P(5) 0.021(3) 0.031(3) 0.029(3) -0.012(2) 0.006(2) -0.011(2)
P(6) 0.017(3) 0.025(3) 0.024(3) -0.010(2) 0.000(2) -0.005(2)
P(11) 0.062(5) 0.053(4) 0.048(4) -0.007(4) 0.009(4) -0.002(4)
Na(1) 0.011(4) 0.038(4) 0.030(4) 0.000(3) -0.005(3) -0.013(3)
F(1) 0.04(1) 0.08(1) 0.43(3) 0.003(9) 0.05(2) -0.08(2)
F(2) 0.12(1) 0.21(1) 0.053(9) -0.112(9) 0.026(8) -0.025(10)
F(3) 0.21(1) 0.14(1) 0.09(1) -0.139(9) 0.05(1) -0.039(9)
F(4) 0.073(9) 0.089(9) 0.053(9) -0.043(7) -0.013(7) 0.008(7)
F(5) 0.44(2) 0.23(1) 0.10(1) -0.26(1) 0.16(1) -0.09(1)
F(6) 0.22(2) 0.07(1) 0.37(3) 0.09(1) -0.21(2) -0.12(1)

loop_
_geom_bond_atom_site_label_1
_geom_bond_atom_site_label_2
_geom_bond_distance
_geom_bond_site_symmetry_1
_geom_bond_site_symmetry_2
_geom_bond_publ_flag
Pd(1) P(1) 2.341(6) . . yes
Pd(1) P(3) 2.352(5) . . yes
Pd(1) P(5) 2.363(6) . . yes
Pd(1) C(1) 2.03(2) . . yes
Pd(2) P(2) 2.343(6) . . yes
Pd(2) P(4) 2.335(6) . . yes
Pd(2) P(6) 2.350(5) . . yes
Pd(2) C(2) 2.00(2) . . yes
Cl(1) C(701) 1.79(4) . . yes
Cl(2) C(701) 1.74(4) . . yes
Cl(3) C(702) 1.58(4) . . yes
Cl(4) C(702) 1.90(4) . . yes
Cl(5) C(703) 1.80(4) . . yes
Cl(6) C(703) 1.55(4) . 2_666 yes
P(1) C(31) 1.82(2) . . yes
P(1) C(111) 1.84(2) . . yes
P(1) C(121) 1.84(2) . . yes
P(2) C(37) 1.89(2) . . yes
P(2) C(211) 1.79(2) . . yes
P(2) C(221) 1.86(2) . . yes
P(3) C(41) 1.86(2) . . yes
P(3) C(311) 1.85(2) . . yes
P(3) C(321) 1.79(2) . . yes
P(4) C(47) 1.83(2) . . yes
P(4) C(411) 1.83(2) . . yes
P(4) C(421) 1.83(2) . . yes
P(5) C(51) 1.83(2) . . yes
P(5) C(511) 1.86(2) . . yes
P(5) C(521) 1.82(2) . . yes
P(6) C(57) 1.81(2) . . yes
P(6) C(611) 1.86(2) . . yes
P(6) C(621) 1.78(2) . . yes
P(11) F(1) 1.60(2) . . yes
P(11) F(2) 1.50(2) . . yes
P(11) F(3) 1.55(2) . . yes
P(11) F(4) 1.59(2) . . yes
P(11) F(5) 1.52(2) . . yes
P(11) F(6) 1.53(2) . . yes
Na(1) N(11) 2.49(2) . . yes
Na(1) N(12) 2.46(2) . . yes
Na(1) N(21) 2.46(2) . . yes
Na(1) N(22) 2.46(2) . . yes
Na(1) N(31) 2.49(2) . . yes
Na(1) N(32) 2.46(2) . . yes
N(1) C(1) 1.16(2) . . yes
N(1) C(11) 1.42(2) . . yes
N(2) C(2) 1.17(2) . . yes
N(2) C(21) 1.43(3) . . yes
N(11) C(31) 1.37(2) . . yes
N(11) C(38) 1.41(2) . . yes
N(12) C(37) 1.36(2) . . yes
N(12) C(38) 1.40(2) . . yes
N(21) C(41) 1.28(2) . . yes
N(21) C(48) 1.32(2) . . yes
N(22) C(47) 1.34(2) . . yes
N(22) C(48) 1.41(2) . . yes
N(31) C(51) 1.29(2) . . yes
N(31) C(58) 1.38(2) . . yes
N(32) C(57) 1.38(2) . . yes
N(32) C(58) 1.41(2) . . yes
C(11) C(12) 1.36(3) . . yes
C(11) C(16) 1.37(2) . . yes
C(12) C(13) 1.37(3) . . yes
C(12) C(17) 1.47(2) . . yes
C(13) C(14) 1.38(3) . . yes
C(14) C(15) 1.31(3) . . yes
C(15) C(16) 1.44(3) . . yes
C(16) C(18) 1.51(3) . . yes
C(21) C(22) 1.45(3) . . yes
C(21) C(26) 1.35(3) . . yes
C(22) C(23) 1.38(3) . . yes
C(22) C(27) 1.54(4) . . yes
C(23) C(24) 1.46(4) . . yes
C(24) C(25) 1.43(4) . . yes
C(25) C(26) 1.36(3) . . yes
C(26) C(28) 1.62(4) . . yes
C(31) C(32) 1.39(2) . . yes
C(32) C(33) 1.33(3) . . yes
C(33) C(34) 1.40(3) . . yes
C(34) C(35) 1.50(3) . . yes
C(34) C(38) 1.38(3) . . yes
C(35) C(36) 1.41(3) . . yes
C(36) C(37) 1.33(3) . . yes
C(41) C(42) 1.45(2) . . yes
C(42) C(43) 1.36(2) . . yes
C(43) C(44) 1.47(2) . . yes
C(44) C(45) 1.39(2) . . yes
C(44) C(48) 1.39(2) . . yes
C(45) C(46) 1.41(2) . . yes
C(46) C(47) 1.42(2) . . yes
C(51) C(52) 1.40(2) . . yes
C(52) C(53) 1.36(3) . . yes
C(53) C(54) 1.37(3) . . yes
C(54) C(55) 1.45(3) . . yes
C(54) C(58) 1.37(2) . . yes
C(55) C(56) 1.40(2) . . yes
C(56) C(57) 1.42(2) . . yes
C(111) C(112) 1.41(3) . . yes
C(111) C(116) 1.42(3) . . yes
C(112) C(113) 1.41(2) . . yes
C(113) C(114) 1.37(3) . . yes
C(114) C(115) 1.39(3) . . yes
C(115) C(116) 1.36(2) . . yes
C(121) C(122) 1.36(3) . . yes
C(121) C(126) 1.33(3) . . yes
C(122) C(123) 1.44(3) . . yes
C(123) C(124) 1.38(3) . . yes
C(124) C(125) 1.39(3) . . yes
C(125) C(126) 1.46(3) . . yes
C(211) C(212) 1.40(3) . . yes
C(211) C(216) 1.38(4) . . yes
C(212) C(213) 1.42(4) . . yes
C(213) C(214) 1.35(4) . . yes
C(214) C(215) 1.37(4) . . yes
C(215) C(216) 1.45(4) . . yes
C(221) C(222) 1.40(3) . . yes
C(221) C(226) 1.34(3) . . yes
C(222) C(223) 1.39(4) . . yes
C(223) C(224) 1.26(3) . . yes
C(224) C(225) 1.36(3) . . yes
C(225) C(226) 1.47(4) . . yes
C(311) C(312) 1.39(2) . . yes
C(311) C(316) 1.39(3) . . yes
C(312) C(313) 1.45(3) . . yes
C(313) C(314) 1.31(3) . . yes
C(314) C(315) 1.32(3) . . yes
C(315) C(316) 1.41(3) . . yes
C(321) C(322) 1.40(2) . . yes
C(321) C(326) 1.38(2) . . yes
C(322) C(323) 1.37(3) . . yes
C(323) C(324) 1.35(3) . . yes
C(324) C(325) 1.48(3) . . yes
C(325) C(326) 1.44(3) . . yes
C(411) C(412) 1.39(2) . . yes
C(411) C(416) 1.38(2) . . yes
C(412) C(413) 1.38(2) . . yes
C(413) C(414) 1.36(3) . . yes
C(414) C(415) 1.33(2) . . yes
C(415) C(416) 1.44(2) . . yes
C(421) C(422) 1.38(2) . . yes
C(421) C(426) 1.30(2) . . yes
C(422) C(423) 1.39(3) . . yes
C(423) C(424) 1.29(3) . . yes
C(424) C(425) 1.47(3) . . yes
C(425) C(426) 1.37(3) . . yes
C(511) C(512) 1.32(2) . . yes
C(511) C(516) 1.40(3) . . yes
C(512) C(513) 1.42(3) . . yes
C(513) C(514) 1.35(3) . . yes
C(514) C(515) 1.25(3) . . yes
C(515) C(516) 1.42(3) . . yes
C(521) C(522) 1.43(3) . . yes
C(521) C(526) 1.36(2) . . yes
C(522) C(523) 1.44(3) . . yes
C(523) C(524) 1.34(3) . . yes
C(524) C(525) 1.36(3) . . yes
C(525) C(526) 1.43(3) . . yes
C(611) C(612) 1.38(2) . . yes
C(611) C(616) 1.35(2) . . yes
C(612) C(613) 1.48(3) . . yes
C(613) C(614) 1.32(3) . . yes
C(614) C(615) 1.43(3) . . yes
C(615) C(616) 1.40(3) . . yes
C(621) C(622) 1.37(3) . . yes
C(621) C(626) 1.40(3) . . yes
C(622) C(623) 1.43(3) . . yes
C(623) C(624) 1.33(3) . . yes
C(624) C(625) 1.30(4) . . yes
C(625) C(626) 1.50(4) . . yes
